data_9011798
loop_
_publ_author_name
'Semenova, T. F.'
'Rozhdestvenskaya, I. V.'
'Filatov, S. K.'
'Vergasova, L. P.'

_publ_section_title
;Crystal structure and physical properties of sophiite, Zn2(SeO3)Cl2, a new
 mineral Locality: Tolbachik Main Fracture Eruption, Kamchatka, Russia Note:
 y(Zn2) corrected
;
_journal_name_full 'Mineralogical Magazine'
_journal_page_first 241
_journal_page_last 245
_journal_paper_doi 10.1180/minmag.1992.056.383.11
_journal_volume 56
_journal_year 1992
_chemical_compound_source 'Tolbachik Main Fracture Eruption, Kamchatka, Russia'
_chemical_formula_sum 'Cl2 O3 Se Zn2'
_chemical_name_mineral Sophiite
_space_group_IT_number 56
_symmetry_space_group_name_Hall '-P 2ab 2ac'
_symmetry_space_group_name_H-M 'P c c n'
_cell_angle_alpha 90
_cell_angle_beta 90
_cell_angle_gamma 90
_cell_length_a 10.251
_cell_length_b 15.223
_cell_length_c 7.666
_cell_formula_units_Z 8
_cell_volume 1196.287
_database_code_amcsd 0014495
_exptl_crystal_density_diffrn 3.649
_cod_original_formula_sum 'Zn2 Se Cl2 O3'
_cod_database_code 9011798

loop_
_space_group_symop_operation_xyz
x,y,z
x,1/2-y,1/2+z
-x,1/2+y,1/2-z
1/2-x,y,1/2+z
1/2+x,-y,1/2-z
1/2+x,1/2+y,-z
1/2-x,1/2-y,z
-x,-y,-z

loop_
_atom_site_aniso_label
_atom_site_aniso_U_11
_atom_site_aniso_U_22
_atom_site_aniso_U_33
_atom_site_aniso_U_12
_atom_site_aniso_U_13
_atom_site_aniso_U_23
Zn1 0.02115 0.02330 0.02052 -0.00152 0.00152 -0.00507
Zn2 0.01457 0.03913 0.01621 0.00633 -0.00139 -0.00241
Se 0.01304 0.01659 0.01684 -0.00025 0.00177 -0.00012
Cl1 0.01900 0.02534 0.03673 -0.00380 0.00507 0.00380
Cl2 0.05193 0.02659 0.03040 0.01014 0.00887 -0.00380
O1 0.01266 0.03040 0.01140 -0.00380 0.00380 -0.00380
O2 0.00886 0.02026 0.02660 0.00253 0.00887 0.00127
O3 0.01647 0.02407 0.01267 0.00633 0.00887 -0.00127

loop_
_atom_site_label
_atom_site_fract_x
_atom_site_fract_y
_atom_site_fract_z
_atom_site_U_iso_or_equiv
Zn1 0.49420 0.38500 0.34930 0.02166
Zn2 0.72340 0.46910 0.10160 0.02330
Se 0.46360 0.59090 0.22410 0.01545
Cl1 0.28450 0.37780 0.43200 0.02698
Cl2 0.59100 0.29760 0.15990 0.03635
O1 0.40980 0.58630 0.43200 0.01773
O2 0.54730 0.49470 0.20970 0.01900
O3 0.31640 0.55750 0.14760 0.01773

loop_
_cod_related_entry_id
_cod_related_entry_database
_cod_related_entry_code
1 AMCSD 0014495
